data_2018000
loop_
_publ_author_name
'Lemmerer, A.'

_publ_section_title
;
 Six two- and three-component ammonium carboxylate salt structures with
 a ladder-type hydrogen-bonding motif, three incorporating neutral
 carboxylic acid molecules
;
_journal_coeditor_code BM3101
_journal_issue 3
_journal_name_full 'Acta Crystallographica Section C'
_journal_page_first o92
_journal_page_last o99
_journal_paper_doi 10.1107/S0108270111003714
_journal_volume 67
_journal_year 2011
_chemical_formula_iupac 'C8 H12 N + , C11 H7 O2 -'
_chemical_formula_moiety 'C8 H12 N +, C11 H7 O2 -'
_chemical_formula_sum 'C19 H19 N O2'
_chemical_formula_weight 293.35
_chemical_name_systematic
;
(<i>RS</i>)-1-phenylethylammonium naphthalene-1-carboxylate
;
_space_group_IT_number 2
_symmetry_cell_setting triclinic
_symmetry_space_group_name_Hall '-P 1'
_symmetry_space_group_name_H-M 'P -1'
_audit_creation_method 'WinGX routine CIF_UPDATE'
_cell_angle_alpha 100.213(5)
_cell_angle_beta 103.102(3)
_cell_angle_gamma 90.652(5)
_cell_formula_units_Z 4
_cell_length_a 8.8979(9)
_cell_length_b 12.0013(8)
_cell_length_c 16.0498(15)
_cell_measurement_reflns_used 12505
_cell_measurement_temperature 173(2)
_cell_measurement_theta_max 27.1
_cell_measurement_theta_min 0.41
_cell_volume 1640.5(3)
_computing_cell_refinement 'SAINT-Plus (Bruker, 2004)'
_computing_data_collection 'APEX2 (Bruker, 2005)'
_computing_data_reduction
;
SAINT-Plus (Bruker, 2004) and XPREP (Bruker, 2004)
;
_computing_molecular_graphics
;
ORTEP-3 for Windows (Farrugia, 1997) and DIAMOND (Brandenburg,
1999)
;
_computing_publication_material
;
WinGX (Farrugia, 1999) and PLATON (Spek, 2009)
;
_computing_structure_refinement 'SHELXL97 (Sheldrick, 2008)'
_computing_structure_solution 'SHELXS97 (Sheldrick, 2008)'
_diffrn_ambient_temperature 173(2)
_diffrn_measured_fraction_theta_full 0.982
_diffrn_measured_fraction_theta_max 0.982
_diffrn_measurement_device_type 'Bruker APEXII CCD area-detector'
_diffrn_measurement_method \w
_diffrn_radiation_type MoK\a
_diffrn_radiation_wavelength 0.71073
_diffrn_reflns_av_R_equivalents 0.0749
_diffrn_reflns_limit_h_max 11
_diffrn_reflns_limit_h_min -11
_diffrn_reflns_limit_k_max 14
_diffrn_reflns_limit_k_min -15
_diffrn_reflns_limit_l_max 20
_diffrn_reflns_limit_l_min -19
_diffrn_reflns_number 27233
_diffrn_reflns_theta_full 27.06
_diffrn_reflns_theta_max 27.06
_diffrn_reflns_theta_min 2.42
_diffrn_standards_number 0
_exptl_absorpt_coefficient_mu 0.077
_exptl_absorpt_correction_T_max 0.9908
_exptl_absorpt_correction_T_min 0.9619
_exptl_absorpt_correction_type multi-scan
_exptl_absorpt_process_details '(SADABS; Sheldrick, 1996)'
_exptl_crystal_colour colourless
_exptl_crystal_density_diffrn 1.188
_exptl_crystal_density_method 'not measured'
_exptl_crystal_description needle
_exptl_crystal_F_000 624
_exptl_crystal_size_max 0.51
_exptl_crystal_size_mid 0.35
_exptl_crystal_size_min 0.12
_refine_diff_density_max 0.222
_refine_diff_density_min -0.254
_refine_ls_extinction_method none
_refine_ls_goodness_of_fit_ref 0.995
_refine_ls_hydrogen_treatment constr
_refine_ls_matrix_type full
_refine_ls_number_parameters 401
_refine_ls_number_reflns 7082
_refine_ls_number_restraints 0
_refine_ls_restrained_S_all 0.995
_refine_ls_R_factor_gt 0.0502
_refine_ls_shift/su_max 0
_refine_ls_structure_factor_coef Fsqd
_refine_ls_weighting_details 'calc w = 1/[\s^2^(Fo^2^)+(0.0680P)^2^] where P=(Fo^2^+2Fc^2^)/3'
_refine_ls_weighting_scheme calc
_refine_ls_wR_factor_ref 0.1347
_reflns_number_gt 3917
_reflns_number_total 7082
_reflns_threshold_expression I>2\s(I)
_cod_data_source_file bm3101.cif
_cod_data_source_block III
_cod_database_code 2018000
_cod_database_fobs_code 2018000

loop_
_symmetry_equiv_pos_as_xyz
'x, y, z'
'-x, -y, -z'

loop_
_atom_site_type_symbol
_atom_site_label
_atom_site_fract_x
_atom_site_fract_y
_atom_site_fract_z
_atom_site_U_iso_or_equiv
_atom_site_adp_type
_atom_site_calc_flag
_atom_site_refinement_flags
_atom_site_occupancy
_atom_site_disorder_assembly
_atom_site_disorder_group
C C1 -0.0372(2) 0.66878(13) 0.33043(11) 0.0291(4) Uani d . 1 . .
C C2 0.0736(2) 0.60999(15) 0.37703(12) 0.0379(4) Uani d . 1 . .
H H2 0.1306 0.6457 0.4331 0.046 Uiso calc R 1 . .
C C3 0.1044(2) 0.49875(16) 0.34374(13) 0.0478(5) Uani d . 1 . .
H H3 0.1799 0.4593 0.3775 0.057 Uiso calc R 1 . .
C C4 0.0254(2) 0.44756(16) 0.26283(13) 0.0465(5) Uani d . 1 . .
H H4 0.0483 0.3728 0.24 0.056 Uiso calc R 1 . .
C C5 -0.0896(2) 0.50338(14) 0.21235(11) 0.0368(4) Uani d . 1 . .
C C6 -0.1722(3) 0.45001(16) 0.12847(13) 0.0502(5) Uani d . 1 . .
H H6 -0.1505 0.3747 0.1061 0.06 Uiso calc R 1 . .
C C7 -0.2815(3) 0.50399(17) 0.07935(13) 0.0540(6) Uani d . 1 . .
H H7 -0.3358 0.4666 0.0231 0.065 Uiso calc R 1 . .
C C8 -0.3144(3) 0.61509(17) 0.11169(13) 0.0481(5) Uani d . 1 . .
H H8 -0.3906 0.6528 0.0768 0.058 Uiso calc R 1 . .
C C9 -0.2385(2) 0.66975(15) 0.19248(11) 0.0363(4) Uani d . 1 . .
H H9 -0.263 0.7449 0.2131 0.044 Uiso calc R 1 . .
C C10 -0.1238(2) 0.61658(14) 0.24634(11) 0.0304(4) Uani d . 1 . .
C C11 -0.0576(2) 0.78893(14) 0.37164(11) 0.0300(4) Uani d . 1 . .
O O1 0.06319(14) 0.84530(10) 0.41804(8) 0.0357(3) Uani d . 1 . .
O O2 -0.18822(14) 0.82804(10) 0.35959(8) 0.0419(3) Uani d . 1 . .
C C13 0.5803(2) 0.32449(14) 0.37054(12) 0.0378(4) Uani d . 1 . .
H H13 0.6408 0.3152 0.4255 0.045 Uiso calc R 1 . .
C C14 0.6114(2) 0.41975(16) 0.33680(13) 0.0475(5) Uani d . 1 . .
H H14 0.6914 0.4743 0.3687 0.057 Uiso calc R 1 . .
C C15 0.5263(3) 0.43367(16) 0.25806(13) 0.0476(5) Uani d . 1 . .
H H15 0.5481 0.4981 0.2351 0.057 Uiso calc R 1 . .
C C16 0.4062(2) 0.35450(15) 0.20974(12) 0.0369(4) Uani d . 1 . .
C C17 0.3170(3) 0.36900(18) 0.12836(13) 0.0531(6) Uani d . 1 . .
H H17 0.338 0.4339 0.1056 0.064 Uiso calc R 1 . .
C C18 0.2017(3) 0.29252(19) 0.08146(13) 0.0569(6) Uani d . 1 . .
H H18 0.143 0.3042 0.0267 0.068 Uiso calc R 1 . .
C C19 0.1693(2) 0.19631(17) 0.11410(12) 0.0473(5) Uani d . 1 . .
H H19 0.0889 0.1428 0.081 0.057 Uiso calc R 1 . .
C C20 0.2525(2) 0.17877(15) 0.19322(11) 0.0360(4) Uani d . 1 . .
H H20 0.2291 0.113 0.2142 0.043 Uiso calc R 1 . .
C C21 0.3727(2) 0.25709(13) 0.24417(11) 0.0296(4) Uani d . 1 . .
C C22 0.4653(2) 0.24406(13) 0.32678(11) 0.0296(4) Uani d . 1 . .
C C23 0.4452(2) 0.14361(14) 0.36902(11) 0.0296(4) Uani d . 1 . .
O O3 0.56591(14) 0.11208(10) 0.41573(7) 0.0365(3) Uani d . 1 . .
O O4 0.31428(15) 0.09705(10) 0.35766(8) 0.0425(3) Uani d . 1 . .
C C24 0.3880(2) 0.80597(15) 0.26047(12) 0.0365(4) Uani d . 1 . .
C C25 0.2674(3) 0.72691(19) 0.22057(14) 0.0538(6) Uani d . 1 . .
H H25 0.2298 0.6802 0.2542 0.065 Uiso calc R 1 . .
C C26 0.2003(3) 0.7146(2) 0.13242(15) 0.0641(6) Uani d . 1 . .
H H26 0.1178 0.6597 0.1059 0.077 Uiso calc R 1 . .
C C27 0.2540(3) 0.7824(2) 0.08352(14) 0.0620(7) Uani d . 1 . .
H H27 0.2076 0.7754 0.0232 0.074 Uiso calc R 1 . .
C C28 0.3747(3) 0.8602(2) 0.12225(14) 0.0617(6) Uani d . 1 . .
H H28 0.4129 0.9064 0.0885 0.074 Uiso calc R 1 . .
C C29 0.4402(3) 0.87160(17) 0.20931(13) 0.0484(5) Uani d . 1 . .
H H29 0.5237 0.926 0.2351 0.058 Uiso calc R 1 . .
C C30 0.4621(2) 0.82355(15) 0.35694(12) 0.0371(4) Uani d . 1 . .
H H30 0.5603 0.8706 0.3676 0.045 Uiso calc R 1 . .
C C31 0.5024(2) 0.71338(16) 0.39042(13) 0.0478(5) Uani d . 1 . .
H H31A 0.5507 0.731 0.4528 0.072 Uiso calc R 1 . .
H H31B 0.5745 0.6733 0.3592 0.072 Uiso calc R 1 . .
H H31C 0.408 0.6653 0.3807 0.072 Uiso calc R 1 . .
N N1 0.35936(17) 0.88833(11) 0.40702(9) 0.0329(4) Uani d . 1 . .
H H1A 0.2658 0.8501 0.3947 0.049 Uiso calc R 1 . .
H H1B 0.3468 0.9579 0.392 0.049 Uiso calc R 1 . .
H H1C 0.4027 0.8967 0.465 0.049 Uiso calc R 1 . .
C C32 0.8890(2) 0.06757(15) 0.25853(12) 0.0379(4) Uani d . 1 . .
C C33 0.7690(3) 0.12616(19) 0.21794(14) 0.0541(6) Uani d . 1 . .
H H33 0.7329 0.1895 0.251 0.065 Uiso calc R 1 . .
C C34 0.7008(3) 0.0942(2) 0.13029(14) 0.0644(7) Uani d . 1 . .
H H34 0.619 0.1355 0.1035 0.077 Uiso calc R 1 . .
C C35 0.7522(3) 0.0019(2) 0.08197(14) 0.0636(7) Uani d . 1 . .
H H35 0.7053 -0.0212 0.0218 0.076 Uiso calc R 1 . .
C C36 0.8722(3) -0.05630(19) 0.12179(14) 0.0623(7) Uani d . 1 . .
H H36 0.9087 -0.1193 0.0886 0.075 Uiso calc R 1 . .
C C37 0.9394(3) -0.02401(16) 0.20894(13) 0.0479(5) Uani d . 1 . .
H H37 1.0215 -0.0653 0.2354 0.057 Uiso calc R 1 . .
C C38 0.9640(2) 0.09944(15) 0.35446(12) 0.0366(4) Uani d . 1 . .
H H38 1.0606 0.0573 0.3657 0.044 Uiso calc R 1 . .
C C39 1.0088(2) 0.22533(16) 0.38598(13) 0.0465(5) Uani d . 1 . .
H H39A 0.9168 0.2692 0.3736 0.07 Uiso calc R 1 . .
H H39B 1.0849 0.2482 0.3558 0.07 Uiso calc R 1 . .
H H39C 1.0536 0.2396 0.4488 0.07 Uiso calc R 1 . .
N N2 0.85974(17) 0.06125(12) 0.40619(9) 0.0321(3) Uani d . 1 . .
H H2A 0.7663 0.0919 0.3923 0.048 Uiso calc R 1 . .
H H2B 0.9025 0.0843 0.464 0.048 Uiso calc R 1 . .
H H2C 0.847 -0.0157 0.3938 0.048 Uiso calc R 1 . .

loop_
_atom_site_aniso_label
_atom_site_aniso_U_11
_atom_site_aniso_U_22
_atom_site_aniso_U_33
_atom_site_aniso_U_12
_atom_site_aniso_U_13
_atom_site_aniso_U_23
C1 0.0311(10) 0.0265(9) 0.0283(9) -0.0055(7) 0.0058(8) 0.0034(7)
C2 0.0418(11) 0.0334(10) 0.0344(11) -0.0009(9) 0.0009(9) 0.0054(8)
C3 0.0545(13) 0.0336(11) 0.0508(13) 0.0079(10) -0.0004(11) 0.0121(9)
C4 0.0624(14) 0.0280(10) 0.0481(13) 0.0072(10) 0.0126(11) 0.0045(9)
C5 0.0502(12) 0.0263(9) 0.0326(10) -0.0027(8) 0.0092(9) 0.0028(8)
C6 0.0738(16) 0.0339(11) 0.0370(12) -0.0036(10) 0.0095(11) -0.0041(9)
C7 0.0752(16) 0.0483(13) 0.0286(11) -0.0095(11) -0.0005(11) -0.0022(9)
C8 0.0576(14) 0.0457(12) 0.0358(11) -0.0043(10) -0.0033(10) 0.0126(9)
C9 0.0400(11) 0.0325(10) 0.0348(11) -0.0022(8) 0.0054(9) 0.0070(8)
C10 0.0348(10) 0.0274(9) 0.0300(10) -0.0052(8) 0.0089(8) 0.0066(7)
C11 0.0320(11) 0.0295(9) 0.0280(10) -0.0043(8) 0.0064(8) 0.0050(7)
O1 0.0326(7) 0.0340(7) 0.0344(7) -0.0077(6) 0.0036(6) -0.0036(5)
O2 0.0316(8) 0.0329(7) 0.0551(9) -0.0002(6) 0.0065(6) -0.0036(6)
C13 0.0392(11) 0.0325(10) 0.0375(11) -0.0003(8) 0.0012(9) 0.0053(8)
C14 0.0525(13) 0.0327(10) 0.0519(13) -0.0092(9) 0.0044(11) 0.0043(9)
C15 0.0643(14) 0.0305(10) 0.0510(13) -0.0030(10) 0.0157(11) 0.0133(9)
C16 0.0491(12) 0.0309(10) 0.0334(10) 0.0046(9) 0.0123(9) 0.0091(8)
C17 0.0782(17) 0.0481(12) 0.0370(12) 0.0041(12) 0.0128(12) 0.0191(10)
C18 0.0752(17) 0.0649(15) 0.0285(11) 0.0063(13) 0.0020(11) 0.0161(11)
C19 0.0561(14) 0.0489(12) 0.0303(11) 0.0007(10) 0.0012(10) 0.0011(9)
C20 0.0411(11) 0.0338(10) 0.0322(10) 0.0034(9) 0.0068(9) 0.0059(8)
C21 0.0351(10) 0.0263(9) 0.0285(9) 0.0078(8) 0.0096(8) 0.0044(7)
C22 0.0306(10) 0.0279(9) 0.0315(10) 0.0053(8) 0.0089(8) 0.0062(7)
C23 0.0304(11) 0.0293(9) 0.0283(10) 0.0056(8) 0.0067(8) 0.0033(7)
O3 0.0327(7) 0.0436(7) 0.0344(7) 0.0092(6) 0.0035(6) 0.0157(6)
O4 0.0320(8) 0.0436(7) 0.0555(9) 0.0014(6) 0.0051(6) 0.0250(6)
C24 0.0367(11) 0.0374(10) 0.0341(10) 0.0067(9) 0.0087(9) 0.0026(8)
C25 0.0539(14) 0.0634(14) 0.0452(13) -0.0040(11) 0.0127(11) 0.0119(11)
C26 0.0639(16) 0.0702(16) 0.0459(14) -0.0107(12) 0.0003(12) -0.0046(12)
C27 0.0839(19) 0.0654(15) 0.0312(12) 0.0110(14) 0.0061(12) 0.0032(11)
C28 0.0879(19) 0.0596(14) 0.0384(13) -0.0029(13) 0.0130(13) 0.0136(11)
C29 0.0611(14) 0.0427(11) 0.0399(12) -0.0026(10) 0.0089(11) 0.0075(9)
C30 0.0331(10) 0.0404(10) 0.0399(11) 0.0073(8) 0.0089(9) 0.0122(8)
C31 0.0519(13) 0.0446(12) 0.0488(13) 0.0137(10) 0.0106(10) 0.0140(10)
N1 0.0347(9) 0.0316(8) 0.0316(8) -0.0002(7) 0.0045(7) 0.0077(6)
C32 0.0429(11) 0.0397(11) 0.0343(10) -0.0025(9) 0.0135(9) 0.0095(8)
C33 0.0570(14) 0.0657(14) 0.0412(13) 0.0139(11) 0.0157(11) 0.0076(10)
C34 0.0635(16) 0.0844(18) 0.0469(15) 0.0144(13) 0.0080(12) 0.0213(13)
C35 0.0820(18) 0.0738(16) 0.0304(12) -0.0061(14) 0.0030(12) 0.0111(11)
C36 0.097(2) 0.0521(13) 0.0370(13) 0.0069(13) 0.0177(13) 0.0042(10)
C37 0.0673(15) 0.0396(11) 0.0380(12) 0.0044(10) 0.0138(11) 0.0080(9)
C38 0.0346(11) 0.0358(10) 0.0408(11) -0.0023(8) 0.0119(9) 0.0065(8)
C39 0.0528(13) 0.0383(11) 0.0480(13) -0.0077(9) 0.0142(10) 0.0041(9)
N2 0.0341(8) 0.0298(8) 0.0305(8) 0.0014(6) 0.0050(7) 0.0040(6)

loop_
_atom_type_symbol
_atom_type_description
_atom_type_scat_dispersion_real
_atom_type_scat_dispersion_imag
_atom_type_scat_source
C C 0.0033 0.0016 'International Tables Vol C Tables 4.2.6.8 and 6.1.1.4'
H H 0 0 'International Tables Vol C Tables 4.2.6.8 and 6.1.1.4'
N N 0.0061 0.0033 'International Tables Vol C Tables 4.2.6.8 and 6.1.1.4'
O O 0.0106 0.006 'International Tables Vol C Tables 4.2.6.8 and 6.1.1.4'

loop_
_geom_angle_atom_site_label_1
_geom_angle_atom_site_label_2
_geom_angle_atom_site_label_3
_geom_angle_site_symmetry_1
_geom_angle_site_symmetry_3
_geom_angle
_geom_angle_publ_flag
C2 C1 C10 . . 119.99(15) ?
C2 C1 C11 . . 117.08(15) ?
C10 C1 C11 . . 122.91(15) ?
C1 C2 C3 . . 121.62(17) ?
C1 C2 H2 . . 119.2 ?
C3 C2 H2 . . 119.2 ?
C4 C3 C2 . . 119.64(18) ?
C4 C3 H3 . . 120.2 ?
C2 C3 H3 . . 120.2 ?
C3 C4 C5 . . 121.22(17) ?
C3 C4 H4 . . 119.4 ?
C5 C4 H4 . . 119.4 ?
C4 C5 C6 . . 121.23(17) ?
C4 C5 C10 . . 119.61(16) ?
C6 C5 C10 . . 119.16(17) ?
C7 C6 C5 . . 121.36(18) ?
C7 C6 H6 . . 119.3 ?
C5 C6 H6 . . 119.3 ?
C6 C7 C8 . . 119.84(19) ?
C6 C7 H7 . . 120.1 ?
C8 C7 H7 . . 120.1 ?
C9 C8 C7 . . 120.90(19) ?
C9 C8 H8 . . 119.5 ?
C7 C8 H8 . . 119.5 ?
C8 C9 C10 . . 121.28(17) ?
C8 C9 H9 . . 119.4 ?
C10 C9 H9 . . 119.4 ?
C9 C10 C1 . . 124.62(15) ?
C9 C10 C5 . . 117.45(16) ?
C1 C10 C5 . . 117.90(15) ?
O2 C11 O1 . . 123.32(15) ?
O2 C11 C1 . . 120.10(15) ?
O1 C11 C1 . . 116.58(15) ?
C22 C13 C14 . . 122.15(17) ?
C22 C13 H13 . . 118.9 ?
C14 C13 H13 . . 118.9 ?
C15 C14 C13 . . 119.46(18) ?
C15 C14 H14 . . 120.3 ?
C13 C14 H14 . . 120.3 ?
C14 C15 C16 . . 121.35(17) ?
C14 C15 H15 . . 119.3 ?
C16 C15 H15 . . 119.3 ?
C17 C16 C15 . . 121.55(17) ?
C17 C16 C21 . . 118.89(18) ?
C15 C16 C21 . . 119.57(16) ?
C18 C17 C16 . . 121.66(18) ?
C18 C17 H17 . . 119.2 ?
C16 C17 H17 . . 119.2 ?
C17 C18 C19 . . 119.86(19) ?
C17 C18 H18 . . 120.1 ?
C19 C18 H18 . . 120.1 ?
C20 C19 C18 . . 120.64(19) ?
C20 C19 H19 . . 119.7 ?
C18 C19 H19 . . 119.7 ?
C19 C20 C21 . . 121.05(17) ?
C19 C20 H20 . . 119.5 ?
C21 C20 H20 . . 119.5 ?
C20 C21 C22 . . 124.26(15) ?
C20 C21 C16 . . 117.90(15) ?
C22 C21 C16 . . 117.83(16) ?
C13 C22 C21 . . 119.63(15) ?
C13 C22 C23 . . 117.23(15) ?
C21 C22 C23 . . 123.13(15) ?
O4 C23 O3 . . 123.43(15) ?
O4 C23 C22 . . 119.95(15) ?
O3 C23 C22 . . 116.61(16) ?
C29 C24 C25 . . 117.69(18) ?
C29 C24 C30 . . 119.59(17) ?
C25 C24 C30 . . 122.72(17) ?
C24 C25 C26 . . 121.2(2) ?
C24 C25 H25 . . 119.4 ?
C26 C25 H25 . . 119.4 ?
C27 C26 C25 . . 119.6(2) ?
C27 C26 H26 . . 120.2 ?
C25 C26 H26 . . 120.2 ?
C28 C27 C26 . . 119.7(2) ?
C28 C27 H27 . . 120.2 ?
C26 C27 H27 . . 120.2 ?
C29 C28 C27 . . 120.3(2) ?
C29 C28 H28 . . 119.9 ?
C27 C28 H28 . . 119.9 ?
C28 C29 C24 . . 121.6(2) ?
C28 C29 H29 . . 119.2 ?
C24 C29 H29 . . 119.2 ?
N1 C30 C24 . . 109.71(14) ?
N1 C30 C31 . . 110.06(14) ?
C24 C30 C31 . . 113.80(16) ?
N1 C30 H30 . . 107.7 ?
C24 C30 H30 . . 107.7 ?
C31 C30 H30 . . 107.7 ?
C30 C31 H31A . . 109.5 ?
C30 C31 H31B . . 109.5 ?
H31A C31 H31B . . 109.5 ?
C30 C31 H31C . . 109.5 ?
H31A C31 H31C . . 109.5 ?
H31B C31 H31C . . 109.5 ?
C30 N1 H1A . . 109.5 ?
C30 N1 H1B . . 109.5 ?
H1A N1 H1B . . 109.5 ?
C30 N1 H1C . . 109.5 ?
H1A N1 H1C . . 109.5 ?
H1B N1 H1C . . 109.5 ?
C37 C32 C33 . . 118.18(18) ?
C37 C32 C38 . . 119.39(17) ?
C33 C32 C38 . . 122.43(17) ?
C34 C33 C32 . . 121.3(2) ?
C34 C33 H33 . . 119.4 ?
C32 C33 H33 . . 119.4 ?
C35 C34 C33 . . 119.7(2) ?
C35 C34 H34 . . 120.2 ?
C33 C34 H34 . . 120.2 ?
C34 C35 C36 . . 119.4(2) ?
C34 C35 H35 . . 120.3 ?
C36 C35 H35 . . 120.3 ?
C37 C36 C35 . . 120.6(2) ?
C37 C36 H36 . . 119.7 ?
C35 C36 H36 . . 119.7 ?
C36 C37 C32 . . 120.9(2) ?
C36 C37 H37 . . 119.6 ?
C32 C37 H37 . . 119.6 ?
N2 C38 C32 . . 109.65(14) ?
N2 C38 C39 . . 109.90(14) ?
C32 C38 C39 . . 114.30(15) ?
N2 C38 H38 . . 107.6 ?
C32 C38 H38 . . 107.6 ?
C39 C38 H38 . . 107.6 ?
C38 C39 H39A . . 109.5 ?
C38 C39 H39B . . 109.5 ?
H39A C39 H39B . . 109.5 ?
C38 C39 H39C . . 109.5 ?
H39A C39 H39C . . 109.5 ?
H39B C39 H39C . . 109.5 ?
C38 N2 H2A . . 109.5 ?
C38 N2 H2B . . 109.5 ?
H2A N2 H2B . . 109.5 ?
C38 N2 H2C . . 109.5 ?
H2A N2 H2C . . 109.5 ?
H2B N2 H2C . . 109.5 ?

loop_
_geom_bond_atom_site_label_1
_geom_bond_atom_site_label_2
_geom_bond_site_symmetry_2
_geom_bond_distance
_geom_bond_publ_flag
C1 C2 . 1.378(2) ?
C1 C10 . 1.423(2) ?
C1 C11 . 1.507(2) ?
C2 C3 . 1.402(3) ?
C2 H2 . 0.95 ?
C3 C4 . 1.361(3) ?
C3 H3 . 0.95 ?
C4 C5 . 1.409(3) ?
C4 H4 . 0.95 ?
C5 C6 . 1.413(3) ?
C5 C10 . 1.434(2) ?
C6 C7 . 1.355(3) ?
C6 H6 . 0.95 ?
C7 C8 . 1.402(3) ?
C7 H7 . 0.95 ?
C8 C9 . 1.364(3) ?
C8 H8 . 0.95 ?
C9 C10 . 1.416(2) ?
C9 H9 . 0.95 ?
C11 O2 . 1.245(2) ?
C11 O1 . 1.269(2) ?
C13 C22 . 1.373(2) ?
C13 C14 . 1.399(3) ?
C13 H13 . 0.95 ?
C14 C15 . 1.357(3) ?
C14 H14 . 0.95 ?
C15 C16 . 1.409(3) ?
C15 H15 . 0.95 ?
C16 C17 . 1.407(3) ?
C16 C21 . 1.434(2) ?
C17 C18 . 1.359(3) ?
C17 H17 . 0.95 ?
C18 C19 . 1.402(3) ?
C18 H18 . 0.95 ?
C19 C20 . 1.370(3) ?
C19 H19 . 0.95 ?
C20 C21 . 1.416(2) ?
C20 H20 . 0.95 ?
C21 C22 . 1.429(2) ?
C22 C23 . 1.511(2) ?
C23 O4 . 1.247(2) ?
C23 O3 . 1.2666(19) ?
C24 C29 . 1.380(3) ?
C24 C25 . 1.383(3) ?
C24 C30 . 1.515(2) ?
C25 C26 . 1.386(3) ?
C25 H25 . 0.95 ?
C26 C27 . 1.376(3) ?
C26 H26 . 0.95 ?
C27 C28 . 1.371(3) ?
C27 H27 . 0.95 ?
C28 C29 . 1.368(3) ?
C28 H28 . 0.95 ?
C29 H29 . 0.95 ?
C30 N1 . 1.488(2) ?
C30 C31 . 1.530(2) ?
C30 H30 . 1 ?
C31 H31A . 0.98 ?
C31 H31B . 0.98 ?
C31 H31C . 0.98 ?
N1 H1A . 0.91 ?
N1 H1B . 0.91 ?
N1 H1C . 0.91 ?
C32 C37 . 1.380(3) ?
C32 C33 . 1.387(3) ?
C32 C38 . 1.510(3) ?
C33 C34 . 1.382(3) ?
C33 H33 . 0.95 ?
C34 C35 . 1.379(3) ?
C34 H34 . 0.95 ?
C35 C36 . 1.380(3) ?
C35 H35 . 0.95 ?
C36 C37 . 1.374(3) ?
C36 H36 . 0.95 ?
C37 H37 . 0.95 ?
C38 N2 . 1.494(2) ?
C38 C39 . 1.524(3) ?
C38 H38 . 1 ?
C39 H39A . 0.98 ?
C39 H39B . 0.98 ?
C39 H39C . 0.98 ?
N2 H2A . 0.91 ?
N2 H2B . 0.91 ?
N2 H2C . 0.91 ?

loop_
_geom_hbond_atom_site_label_D
_geom_hbond_atom_site_label_H
_geom_hbond_atom_site_label_A
_geom_hbond_site_symmetry_A
_geom_hbond_distance_DH
_geom_hbond_distance_HA
_geom_hbond_distance_DA
_geom_hbond_angle_DHA
N1 H1A O1 . 0.91 1.92 2.7305(19) 147
N1 H1B O4 1_565 0.91 1.86 2.7650(17) 178
N1 H1C O3 2_666 0.91 1.89 2.7716(18) 162
N2 H2A O3 . 0.91 1.91 2.7232(18) 147
N2 H2B O1 2_666 0.91 1.89 2.7695(19) 163
N2 H2C O2 1_645 0.91 1.86 2.7678(18) 175

loop_
_geom_torsion_atom_site_label_1
_geom_torsion_atom_site_label_2
_geom_torsion_atom_site_label_3
_geom_torsion_atom_site_label_4
_geom_torsion_site_symmetry_1
_geom_torsion_site_symmetry_2
_geom_torsion_site_symmetry_3
_geom_torsion_site_symmetry_4
_geom_torsion
_geom_torsion_publ_flag
C10 C1 C2 C3 . . . . 0.1(3) ?
C11 C1 C2 C3 . . . . -178.48(17) ?
C1 C2 C3 C4 . . . . 1.2(3) ?
C2 C3 C4 C5 . . . . -1.4(3) ?
C3 C4 C5 C6 . . . . -179.69(19) ?
C3 C4 C5 C10 . . . . 0.4(3) ?
C4 C5 C6 C7 . . . . -179.2(2) ?
C10 C5 C6 C7 . . . . 0.7(3) ?
C5 C6 C7 C8 . . . . 0.0(3) ?
C6 C7 C8 C9 . . . . -0.5(3) ?
C7 C8 C9 C10 . . . . 0.2(3) ?
C8 C9 C10 C1 . . . . 178.48(17) ?
C8 C9 C10 C5 . . . . 0.5(3) ?
C2 C1 C10 C9 . . . . -179.02(17) ?
C11 C1 C10 C9 . . . . -0.5(3) ?
C2 C1 C10 C5 . . . . -1.1(2) ?
C11 C1 C10 C5 . . . . 177.40(15) ?
C4 C5 C10 C9 . . . . 178.92(17) ?
C6 C5 C10 C9 . . . . -1.0(2) ?
C4 C5 C10 C1 . . . . 0.8(2) ?
C6 C5 C10 C1 . . . . -179.05(17) ?
C2 C1 C11 O2 . . . . -145.61(17) ?
C10 C1 C11 O2 . . . . 35.9(2) ?
C2 C1 C11 O1 . . . . 34.2(2) ?
C10 C1 C11 O1 . . . . -144.34(16) ?
C22 C13 C14 C15 . . . . -0.4(3) ?
C13 C14 C15 C16 . . . . 0.5(3) ?
C14 C15 C16 C17 . . . . 179.5(2) ?
C14 C15 C16 C21 . . . . 0.1(3) ?
C15 C16 C17 C18 . . . . 179.7(2) ?
C21 C16 C17 C18 . . . . -0.8(3) ?
C16 C17 C18 C19 . . . . 0.0(3) ?
C17 C18 C19 C20 . . . . 0.3(3) ?
C18 C19 C20 C21 . . . . 0.1(3) ?
C19 C20 C21 C22 . . . . -179.38(17) ?
C19 C20 C21 C16 . . . . -0.9(3) ?
C17 C16 C21 C20 . . . . 1.2(2) ?
C15 C16 C21 C20 . . . . -179.26(16) ?
C17 C16 C21 C22 . . . . 179.79(17) ?
C15 C16 C21 C22 . . . . -0.7(2) ?
C14 C13 C22 C21 . . . . -0.3(3) ?
C14 C13 C22 C23 . . . . 178.68(17) ?
C20 C21 C22 C13 . . . . 179.28(16) ?
C16 C21 C22 C13 . . . . 0.8(2) ?
C20 C21 C22 C23 . . . . 0.4(2) ?
C16 C21 C22 C23 . . . . -178.09(15) ?
C13 C22 C23 O4 . . . . 148.21(17) ?
C21 C22 C23 O4 . . . . -32.8(2) ?
C13 C22 C23 O3 . . . . -31.1(2) ?
C21 C22 C23 O3 . . . . 147.86(16) ?
C29 C24 C25 C26 . . . . -0.5(3) ?
C30 C24 C25 C26 . . . . 178.71(19) ?
C24 C25 C26 C27 . . . . -0.3(3) ?
C25 C26 C27 C28 . . . . 1.0(4) ?
C26 C27 C28 C29 . . . . -0.9(4) ?
C27 C28 C29 C24 . . . . 0.1(3) ?
C25 C24 C29 C28 . . . . 0.6(3) ?
C30 C24 C29 C28 . . . . -178.65(19) ?
C29 C24 C30 N1 . . . . 103.07(19) ?
C25 C24 C30 N1 . . . . -76.1(2) ?
C29 C24 C30 C31 . . . . -133.13(19) ?
C25 C24 C30 C31 . . . . 47.6(2) ?
C37 C32 C33 C34 . . . . 0.1(3) ?
C38 C32 C33 C34 . . . . -179.00(19) ?
C32 C33 C34 C35 . . . . 0.3(3) ?
C33 C34 C35 C36 . . . . -0.7(4) ?
C34 C35 C36 C37 . . . . 0.7(4) ?
C35 C36 C37 C32 . . . . -0.3(3) ?
C33 C32 C37 C36 . . . . -0.1(3) ?
C38 C32 C37 C36 . . . . 179.04(18) ?
C37 C32 C38 N2 . . . . -103.52(19) ?
C33 C32 C38 N2 . . . . 75.6(2) ?
C37 C32 C38 C39 . . . . 132.58(19) ?
C33 C32 C38 C39 . . . . -48.3(2) ?
